data_2215525
loop_
_publ_author_name
'Fa-Qian Liu'
'Wen-Li Liu'
'Wei Li'
'Rong-Xun Li'
'Guang-Ye Liu'

_publ_section_title
;
 Chloridotetrakis(1-ethyl-1<i>H</i>-imidazole-\k<i>N</i>^3^)copper(II)
 chloride monohydrate
;
_journal_coeditor_code HG2282
_journal_issue 10
_journal_name_full 'Acta Crystallographica Section E'
_journal_page_first m2454
_journal_page_last m2454
_journal_paper_doi 10.1107/S1600536807041864
_journal_volume 63
_journal_year 2007
_chemical_formula_iupac '[Cu Cl (C5 H8 N2)4] Cl, H2 O'
_chemical_formula_moiety 'C20 H32 Cl Cu N8 +, Cl -, H2 O'
_chemical_formula_sum 'C20 H34 Cl2 Cu N8 O'
_chemical_formula_weight 537.00
_chemical_name_systematic
;
Chloridotetrakis(1-ethyl-1H-imidazole-\kN^3^)copper(II) chloride monohydrate
;
_space_group_IT_number 9
_symmetry_cell_setting monoclinic
_symmetry_space_group_name_Hall 'C -2yc'
_symmetry_space_group_name_H-M 'C 1 c 1'
_atom_sites_solution_hydrogens geom
_atom_sites_solution_primary direct
_atom_sites_solution_secondary difmap
_audit_creation_method SHELXL-97
_cell_angle_alpha 90.00
_cell_angle_beta 119.65(3)
_cell_angle_gamma 90.00
_cell_formula_units_Z 4
_cell_length_a 20.304(4)
_cell_length_b 8.6090(17)
_cell_length_c 17.364(4)
_cell_measurement_reflns_used 3489
_cell_measurement_temperature 293(2)
_cell_measurement_theta_max 25.99
_cell_measurement_theta_min 2.13
_cell_volume 2637.8(12)
_computing_cell_refinement 'SAINT (Bruker, 2001)'
_computing_data_collection 'SMART (Bruker, 2001)'
_computing_data_reduction 'SAINT (Bruker, 2001)'
_computing_molecular_graphics 'SHELXTL (Sheldrick, 2001)'
_computing_publication_material 'SHELXTL (Sheldrick, 2001) and local programs'
_computing_structure_refinement 'SHELXTL (Sheldrick, 2001)'
_computing_structure_solution 'SHELXTL (Sheldrick, 2001)'
_diffrn_ambient_temperature 293(2)
_diffrn_measured_fraction_theta_full 1.000
_diffrn_measured_fraction_theta_max 1.000
_diffrn_measurement_device_type 'Bruker SMART 1K CCD area-detector'
_diffrn_measurement_method 'thin-slice \w'
_diffrn_radiation_monochromator graphite
_diffrn_radiation_source 'fine-focus sealed tube'
_diffrn_radiation_type MoK\a
_diffrn_radiation_wavelength 0.71073
_diffrn_reflns_av_R_equivalents 0.0215
_diffrn_reflns_av_sigmaI/netI 0.0664
_diffrn_reflns_limit_h_max 25
_diffrn_reflns_limit_h_min -21
_diffrn_reflns_limit_k_max 10
_diffrn_reflns_limit_k_min 0
_diffrn_reflns_limit_l_max 0
_diffrn_reflns_limit_l_min -21
_diffrn_reflns_number 5104
_diffrn_reflns_theta_full 25.97
_diffrn_reflns_theta_max 25.97
_diffrn_reflns_theta_min 2.31
_diffrn_standards_decay_% 0
_diffrn_standards_interval_count 100
_diffrn_standards_number 3
_exptl_absorpt_coefficient_mu 1.058
_exptl_absorpt_correction_T_max 0.9016
_exptl_absorpt_correction_T_min 0.8163
_exptl_absorpt_correction_type multi-scan
_exptl_absorpt_process_details '(SADABS; Sheldrick, 2004)'
_exptl_crystal_colour blue
_exptl_crystal_density_diffrn 1.352
_exptl_crystal_density_method 'not measured'
_exptl_crystal_description block
_exptl_crystal_F_000 1124
_exptl_crystal_size_max 0.20
_exptl_crystal_size_mid 0.10
_exptl_crystal_size_min 0.10
_refine_diff_density_max 0.768
_refine_diff_density_min -0.482
_refine_ls_abs_structure_details 'Flack (1983), with 212 Friedel pairs'
_refine_ls_abs_structure_Flack 0.09(3)
_refine_ls_extinction_coef 0.0042(6)
_refine_ls_extinction_expression Fc^*^=kFc[1+0.001xFc^2^\l^3^/sin(2\q)]^-1/4^
_refine_ls_extinction_method 'SHELXTL (Sheldrick, 2001)'
_refine_ls_goodness_of_fit_ref 0.947
_refine_ls_hydrogen_treatment mixed
_refine_ls_matrix_type full
_refine_ls_number_parameters 302
_refine_ls_number_reflns 2811
_refine_ls_number_restraints 6
_refine_ls_restrained_S_all 0.946
_refine_ls_R_factor_all 0.0812
_refine_ls_R_factor_gt 0.0563
_refine_ls_shift/su_max 0.007
_refine_ls_shift/su_mean 0.000
_refine_ls_structure_factor_coef Fsqd
_refine_ls_weighting_details 'calc w=1/[\s^2^(Fo^2^)+(0.0852P)^2^+0.8132P] where P=(Fo^2^+2Fc^2^)/3'
_refine_ls_weighting_scheme calc
_refine_ls_wR_factor_gt 0.1251
_refine_ls_wR_factor_ref 0.1403
_reflns_number_gt 2013
_reflns_number_total 2811
_reflns_threshold_expression I>2\s(I)
_cod_data_source_file hg2282.cif
_cod_data_source_block I
_cod_original_sg_symbol_H-M 'C c'
_cod_database_code 2215525
_cod_database_fobs_code 2215525

loop_
_symmetry_equiv_pos_as_xyz
'x, y, z'
'x, -y, z+1/2'
'x+1/2, y+1/2, z'
'x+1/2, -y+1/2, z+1/2'

loop_
_atom_site_type_symbol
_atom_site_label
_atom_site_fract_x
_atom_site_fract_y
_atom_site_fract_z
_atom_site_U_iso_or_equiv
_atom_site_adp_type
_atom_site_calc_flag
_atom_site_refinement_flags
_atom_site_occupancy
Cu Cu1 0.45278(5) 0.93673(12) -0.00119(6) 0.0418(3) Uani d . 1
Cl Cl1 0.33081(13) 0.7876(3) -0.13405(17) 0.0541(7) Uani d . 1
Cl Cl2 0.6087(2) 1.1185(3) 0.1607(2) 0.0711(9) Uani d . 1
O O1W 0.2390(5) 0.6153(12) -0.3198(5) 0.074(2) Uani d D 1
N N1 0.3969(4) 0.9903(9) 0.0603(5) 0.0382(16) Uani d . 1
N N2 0.3177(5) 0.9711(11) 0.1131(6) 0.054(2) Uani d . 1
N N3 0.4954(4) 0.7458(8) 0.0708(5) 0.0396(17) Uani d . 1
N N4 0.5781(4) 0.5894(8) 0.1720(4) 0.0358(16) Uani d . 1
N N5 0.5177(4) 0.9008(10) -0.0617(5) 0.0402(18) Uani d . 1
N N6 0.6119(4) 0.8808(10) -0.0866(6) 0.050(2) Uani d . 1
N N7 0.4203(4) 1.1413(8) -0.0680(5) 0.0379(17) Uani d . 1
N N8 0.4220(4) 1.3575(8) -0.1323(5) 0.0427(18) Uani d . 1
C C1 0.3511(2) 0.8971(3) 0.0729(2) 0.059(3) Uani d . 1
H H1A 0.3429 0.7932 0.0561 0.070 Uiso calc R 1
C C2 0.3413(2) 1.1234(3) 0.1246(2) 0.060(3) Uani d . 1
H H2A 0.3266 1.2036 0.1488 0.073 Uiso calc R 1
C C3 0.3899(2) 1.1316(3) 0.0935(2) 0.054(3) Uani d . 1
H H3A 0.4158 1.2212 0.0942 0.065 Uiso calc R 1
C C4 0.2617(2) 0.9038(3) 0.1347(2) 0.084(4) Uani d . 1
H H4A 0.2658 0.7915 0.1361 0.100 Uiso calc R 1
H H4B 0.2731 0.9385 0.1932 0.100 Uiso calc R 1
C C5 0.1842(2) 0.948(2) 0.0704(2) 0.103(6) Uani d . 1
H H5A 0.1494 0.8758 0.0729 0.154 Uiso calc R 1
H H5B 0.1782 0.9481 0.0120 0.154 Uiso calc R 1
H H5C 0.1741 1.0506 0.0841 0.154 Uiso calc R 1
C C6 0.5594(5) 0.7375(3) 0.1456(2) 0.045(2) Uani d . 1
H H6A 0.5883 0.8232 0.1765 0.054 Uiso calc R 1
C C7 0.5227(5) 0.4971(3) 0.1093(6) 0.0364(18) Uani d . 1
H H7A 0.5202 0.3893 0.1092 0.044 Uiso calc R 1
C C8 0.4722(5) 0.5951(3) 0.0473(6) 0.040(2) Uani d . 1
H H8A 0.4282 0.5649 -0.0036 0.048 Uiso calc R 1
C C9 0.6465(5) 0.5343(3) 0.2516(2) 0.052(2) Uani d . 1
H H9A 0.6568 0.4284 0.2415 0.063 Uiso calc R 1
H H9B 0.6892 0.5977 0.2604 0.063 Uiso calc R 1
C C10 0.6412(2) 0.5384(3) 0.3314(2) 0.083(4) Uani d . 1
H H10A 0.6893 0.5115 0.3812 0.125 Uiso calc R 1
H H10B 0.6035 0.4655 0.3264 0.125 Uiso calc R 1
H H10C 0.6272 0.6410 0.3395 0.125 Uiso calc R 1
C C11 0.5895(5) 0.8847(3) -0.0262(2) 0.047(2) Uani d . 1
H H11A 0.6222 0.8768 0.0345 0.056 Uiso calc R 1
C C12 0.5497(2) 0.8989(3) -0.1665(2) 0.056(3) Uani d . 1
H H12A 0.5476 0.9031 -0.2212 0.067 Uiso calc R 1
C C13 0.4905(2) 0.9099(3) -0.1509(2) 0.054(3) Uani d . 1
H H13A 0.4399 0.9216 -0.1939 0.065 Uiso calc R 1
C C14 0.6896(2) 0.8680(3) -0.0699(2) 0.084(4) Uani d D 1
H H14A 0.6883 0.8400 -0.1248 0.101 Uiso calc R 1
H H14B 0.7148 0.7847 -0.0278 0.101 Uiso calc R 1
C C15 0.7343(2) 1.0112(3) -0.0352(2) 0.139(8) Uani d D 1
H H15A 0.7862 0.9907 -0.0180 0.208 Uiso calc R 1
H H15B 0.7311 1.0466 0.0153 0.208 Uiso calc R 1
H H15C 0.7146 1.0898 -0.0803 0.208 Uiso calc R 1
C C16 0.4634(5) 1.2435(3) -0.0789(6) 0.042(2) Uani d . 1
H H16A 0.5158 1.2366 -0.0526 0.051 Uiso calc R 1
C C17 0.3478(2) 1.3303(3) -0.1580(3) 0.050(2) Uani d . 1
H H17A 0.3062 1.3907 -0.1955 0.059 Uiso calc R 1
C C18 0.3478(5) 1.1944(3) -0.1164(6) 0.046(2) Uani d . 1
H H18A 0.3051 1.1464 -0.1206 0.056 Uiso calc R 1
C C19 0.4487(7) 1.4891(3) -0.1631(7) 0.057(3) Uani d . 1
H H19A 0.5032 1.4987 -0.1261 0.069 Uiso calc R 1
H H19B 0.4257 1.5840 -0.1572 0.069 Uiso calc R 1
C C20 0.4292(2) 1.4693(3) -0.2577(3) 0.077(4) Uani d . 1
H H20A 0.4537 1.5490 -0.2732 0.115 Uiso calc R 1
H H20B 0.3753 1.4770 -0.2955 0.115 Uiso calc R 1
H H20C 0.4462 1.3692 -0.2653 0.115 Uiso calc R 1
H H1WB 0.275(5) 0.649(18) -0.271(4) 0.11(6) Uiso d D 1
H H1WA 0.202(4) 0.587(13) -0.314(7) 0.07(4) Uiso d D 1

loop_
_atom_site_aniso_label
_atom_site_aniso_U_11
_atom_site_aniso_U_22
_atom_site_aniso_U_33
_atom_site_aniso_U_12
_atom_site_aniso_U_13
_atom_site_aniso_U_23
Cu1 0.0530(6) 0.0326(5) 0.0509(6) 0.0144(6) 0.0343(5) 0.0132(6)
Cl1 0.0377(12) 0.0500(15) 0.0566(15) 0.0011(11) 0.0096(11) -0.0051(12)
Cl2 0.108(2) 0.0346(13) 0.088(2) 0.0124(14) 0.0623(19) 0.0071(13)
O1W 0.052(5) 0.105(7) 0.056(5) -0.017(5) 0.019(4) 0.000(5)
N1 0.040(4) 0.039(4) 0.045(4) 0.003(4) 0.029(3) 0.010(4)
N2 0.058(5) 0.069(6) 0.053(5) 0.013(5) 0.043(5) 0.007(5)
N3 0.043(4) 0.037(4) 0.037(4) 0.002(3) 0.018(4) -0.001(3)
N4 0.035(4) 0.032(4) 0.034(4) -0.002(3) 0.012(3) 0.004(3)
N5 0.041(4) 0.044(4) 0.037(4) 0.014(4) 0.021(4) -0.001(4)
N6 0.041(4) 0.053(5) 0.055(5) 0.003(4) 0.024(4) -0.001(4)
N7 0.040(4) 0.031(4) 0.047(4) 0.005(3) 0.025(4) 0.002(3)
N8 0.060(5) 0.030(4) 0.042(4) 0.004(3) 0.028(4) 0.006(3)
C1 0.072(7) 0.048(6) 0.073(7) 0.009(5) 0.050(6) 0.018(5)
C2 0.064(6) 0.065(7) 0.054(6) 0.007(6) 0.030(6) -0.015(5)
C3 0.057(6) 0.056(6) 0.056(6) -0.015(5) 0.033(5) -0.025(5)
C4 0.109(11) 0.079(9) 0.107(11) 0.011(8) 0.088(10) 0.024(8)
C5 0.066(9) 0.161(19) 0.086(10) -0.015(9) 0.042(8) 0.005(10)
C6 0.036(5) 0.035(5) 0.057(6) -0.002(4) 0.017(5) -0.010(5)
C7 0.040(4) 0.027(4) 0.043(5) -0.001(4) 0.021(4) -0.003(4)
C8 0.043(5) 0.041(5) 0.028(4) -0.015(4) 0.011(4) -0.011(4)
C9 0.041(5) 0.054(6) 0.047(6) 0.007(4) 0.012(4) 0.011(5)
C10 0.062(7) 0.124(13) 0.048(7) 0.017(8) 0.016(6) 0.026(8)
C11 0.032(5) 0.061(6) 0.044(5) 0.004(4) 0.017(4) 0.002(5)
C12 0.075(8) 0.053(7) 0.046(6) 0.008(5) 0.036(6) 0.001(5)
C13 0.062(6) 0.058(6) 0.044(5) 0.014(5) 0.029(5) 0.006(5)
C14 0.081(9) 0.082(9) 0.113(11) 0.000(7) 0.066(9) 0.001(8)
C15 0.085(11) 0.106(12) 0.24(3) -0.042(10) 0.096(15) -0.025(17)
C16 0.038(5) 0.046(5) 0.044(5) 0.009(4) 0.021(4) 0.011(4)
C17 0.047(5) 0.045(6) 0.052(6) 0.014(5) 0.021(5) 0.010(5)
C18 0.038(5) 0.046(5) 0.057(6) 0.003(4) 0.025(5) 0.006(5)
C19 0.089(8) 0.036(5) 0.070(7) 0.000(5) 0.058(6) 0.007(5)
C20 0.094(9) 0.079(9) 0.080(8) 0.013(7) 0.060(8) 0.028(7)

loop_
_atom_type_symbol
_atom_type_description
_atom_type_scat_dispersion_real
_atom_type_scat_dispersion_imag
_atom_type_scat_source
C C 0.0033 0.0016 'International Tables Vol C Tables 4.2.6.8 and 6.1.1.4'
H H 0.0000 0.0000 'International Tables Vol C Tables 4.2.6.8 and 6.1.1.4'
N N 0.0061 0.0033 'International Tables Vol C Tables 4.2.6.8 and 6.1.1.4'
O O 0.0106 0.0060 'International Tables Vol C Tables 4.2.6.8 and 6.1.1.4'
Cl Cl 0.1484 0.1585 'International Tables Vol C Tables 4.2.6.8 and 6.1.1.4'
Cu Cu 0.3201 1.2651 'International Tables Vol C Tables 4.2.6.8 and 6.1.1.4'

loop_
_geom_angle_atom_site_label_1
_geom_angle_atom_site_label_2
_geom_angle_atom_site_label_3
_geom_angle
N1 Cu1 N3 92.4(3)
N1 Cu1 N7 89.8(3)
N3 Cu1 N7 174.0(3)
N1 Cu1 N5 174.3(4)
N3 Cu1 N5 90.4(3)
N7 Cu1 N5 87.0(3)
N1 Cu1 Cl1 92.5(2)
N3 Cu1 Cl1 94.2(2)
N7 Cu1 Cl1 91.3(2)
N5 Cu1 Cl1 92.3(2)
H1WB O1W H1WA 111(10)
C1 N1 C3 103.8(8)
C1 N1 Cu1 126.2(7)
C3 N1 Cu1 129.8(6)
C1 N2 C2 107.4(9)
C1 N2 C4 126.3(10)
C2 N2 C4 126.2(10)
C6 N3 C8 105.7(8)
C6 N3 Cu1 125.4(6)
C8 N3 Cu1 128.1(6)
C6 N4 C7 107.3(7)
C6 N4 C9 127.0(7)
C7 N4 C9 125.7(7)
C11 N5 C13 106.1(9)
C11 N5 Cu1 129.0(7)
C13 N5 Cu1 124.4(6)
C11 N6 C12 107.2(8)
C11 N6 C14 127.0(10)
C12 N6 C14 125.7(10)
C16 N7 C18 106.2(8)
C16 N7 Cu1 127.6(6)
C18 N7 Cu1 126.1(6)
C16 N8 C17 108.5(8)
C16 N8 C19 127.3(8)
C17 N8 C19 124.1(8)
N1 C1 N2 111.9(9)
N1 C1 H1A 124.1
N2 C1 H1A 124.1
C3 C2 N2 105.3(9)
C3 C2 H2A 127.4
N2 C2 H2A 127.4
C2 C3 N1 111.7(4)
C2 C3 H3A 124.2
N1 C3 H3A 124.2
C5 C4 N2 112.1(11)
C5 C4 H4A 109.2
N2 C4 H4A 109.2
C5 C4 H4B 109.2
N2 C4 H4B 109.2
H4A C4 H4B 107.9
C4 C5 H5A 109.5
C4 C5 H5B 109.5
H5A C5 H5B 109.5
C4 C5 H5C 109.5
H5A C5 H5C 109.5
H5B C5 H5C 109.5
N3 C6 N4 111.4(8)
N3 C6 H6A 124.3
N4 C6 H6A 124.3
C8 C7 N4 105.8(7)
C8 C7 H7A 127.1
N4 C7 H7A 127.1
C7 C8 N3 109.8(7)
C7 C8 H8A 125.1
N3 C8 H8A 125.1
C10 C9 N4 114.2(9)
C10 C9 H9A 108.7
N4 C9 H9A 108.7
C10 C9 H9B 108.7
N4 C9 H9B 108.7
H9A C9 H9B 107.6
C9 C10 H10A 109.5
C9 C10 H10B 109.5
H10A C10 H10B 109.5
C9 C10 H10C 109.5
H10A C10 H10C 109.5
H10B C10 H10C 109.5
N5 C11 N6 112.0(9)
N5 C11 H11A 124.0
N6 C11 H11A 124.0
N6 C12 C13 105.9(9)
N6 C12 H12A 127.0
C13 C12 H12A 127.0
C12 C13 N5 108.7(9)
C12 C13 H13A 125.6
N5 C13 H13A 125.6
N6 C14 C15 113.9(4)
N6 C14 H14A 108.8
C15 C14 H14A 108.8
N6 C14 H14B 108.8
C15 C14 H14B 108.8
H14A C14 H14B 107.7
C14 C15 H15A 109.5
C14 C15 H15B 109.5
H15A C15 H15B 109.5
C14 C15 H15C 109.5
H15A C15 H15C 109.5
H15B C15 H15C 109.5
N7 C16 N8 111.0(8)
N7 C16 H16A 124.5
N8 C16 H16A 124.5
N8 C17 C18 105.2(8)
N8 C17 H17A 127.4
C18 C17 H17A 127.4
N7 C18 C17 109.2(8)
N7 C18 H18A 125.4
C17 C18 H18A 125.4
N8 C19 C20 111.5(9)
N8 C19 H19A 109.3
C20 C19 H19A 109.3
N8 C19 H19B 109.3
C20 C19 H19B 109.3
H19A C19 H19B 108.0
C19 C20 H20A 109.5
C19 C20 H20B 109.5
H20A C20 H20B 109.5
C19 C20 H20C 109.5
H20A C20 H20C 109.5
H20B C20 H20C 109.5

loop_
_geom_bond_atom_site_label_1
_geom_bond_atom_site_label_2
_geom_bond_distance
Cu1 N1 1.960(7)
Cu1 N3 1.986(7)
Cu1 N7 2.031(7)
Cu1 N5 2.075(8)
Cu1 Cl1 2.730(3)
O1W H1WB 0.85(10)
O1W H1WA 0.84(10)
N1 C1 1.327(13)
N1 C3 1.383(13)
N2 C1 1.348(13)
N2 C2 1.377(15)
N2 C4 1.480(14)
N3 C6 1.308(12)
N3 C8 1.372(11)
N4 C6 1.345(11)
N4 C7 1.368(11)
N4 C9 1.471(12)
N5 C11 1.279(11)
N5 C13 1.366(13)
N6 C11 1.334(13)
N6 C12 1.346(14)
N6 C14 1.459(14)
N7 C16 1.318(11)
N7 C18 1.364(11)
N8 C16 1.326(11)
N8 C17 1.363(12)
N8 C19 1.465(12)
C1 H1A 0.9300
C2 C3 1.341(6)
C2 H2A 0.9300
C3 H3A 0.9300
C4 C5 1.459(7)
C4 H4A 0.9700
C4 H4B 0.9700
C5 H5A 0.9600
C5 H5B 0.9600
C5 H5C 0.9600
C6 H6A 0.9300
C7 C8 1.353(13)
C7 H7A 0.9300
C8 H8A 0.9300
C9 C10 1.442(7)
C9 H9A 0.9700
C9 H9B 0.9700
C10 H10A 0.9600
C10 H10B 0.9600
C10 H10C 0.9600
C11 H11A 0.9300
C12 C13 1.360(6)
C12 H12A 0.9300
C13 H13A 0.9300
C14 C15 1.472(4)
C14 H14A 0.9700
C14 H14B 0.9700
C15 H15A 0.9600
C15 H15B 0.9600
C15 H15C 0.9600
C16 H16A 0.9300
C17 C18 1.375(6)
C17 H17A 0.9300
C18 H18A 0.9300
C19 C20 1.499(17)
C19 H19A 0.9700
C19 H19B 0.9700
C20 H20A 0.9600
C20 H20B 0.9600
C20 H20C 0.9600

loop_
_geom_hbond_atom_site_label_D
_geom_hbond_atom_site_label_H
_geom_hbond_atom_site_label_A
_geom_hbond_site_symmetry_A
_geom_hbond_distance_DH
_geom_hbond_distance_HA
_geom_hbond_distance_DA
_geom_hbond_angle_DHA
_geom_hbond_publ_flag
O1W H1WA Cl2 4_464 0.84(10) 2.47(11) 3.206(11) 147 y
O1W H1WB Cl1 ? 0.85(10) 2.39(9) 3.183(9) 156(9) y
C6 H6A Cl2 ? 0.93 2.61 3.401(5) 143 y
C7 H7A Cl2 1_545 0.93 2.81 3.595(6) 143 y
C9 H9B Cl1 4_565 0.97 2.72 3.598(9) 151 y
C11 H11A O1W 4_565 0.93 2.47 3.361(9) 161 y
C19 H19B Cl1 1_565 0.97 2.77 3.713(12) 162 y

loop_
_geom_torsion_atom_site_label_1
_geom_torsion_atom_site_label_2
_geom_torsion_atom_site_label_3
_geom_torsion_atom_site_label_4
_geom_torsion
N3 Cu1 N1 C1 -51.1(9)
N7 Cu1 N1 C1 134.5(9)
Cl1 Cu1 N1 C1 43.2(8)
N3 Cu1 N1 C3 134.9(8)
N7 Cu1 N1 C3 -39.5(8)
Cl1 Cu1 N1 C3 -130.8(8)
N1 Cu1 N3 C6 -90.4(8)
N5 Cu1 N3 C6 84.6(8)
Cl1 Cu1 N3 C6 176.9(7)
N1 Cu1 N3 C8 101.2(8)
N5 Cu1 N3 C8 -83.8(8)
Cl1 Cu1 N3 C8 8.5(8)
N3 Cu1 N5 C11 -55.9(9)
N7 Cu1 N5 C11 118.7(9)
Cl1 Cu1 N5 C11 -150.1(9)
N3 Cu1 N5 C13 133.0(8)
N7 Cu1 N5 C13 -52.4(8)
Cl1 Cu1 N5 C13 38.8(8)
N1 Cu1 N7 C16 131.7(8)
N5 Cu1 N7 C16 -43.6(8)
Cl1 Cu1 N7 C16 -135.8(8)
N1 Cu1 N7 C18 -53.5(8)
N5 Cu1 N7 C18 131.2(8)
Cl1 Cu1 N7 C18 39.0(8)
C3 N1 C1 N2 -1.2(12)
Cu1 N1 C1 N2 -176.4(7)
C2 N2 C1 N1 2.2(13)
C4 N2 C1 N1 178.0(10)
C1 N2 C2 C3 -2.2(12)
C4 N2 C2 C3 -178.0(11)
N2 C2 C3 N1 1.6(13)
C1 N1 C3 C2 -0.3(12)
Cu1 N1 C3 C2 174.7(8)
C1 N2 C4 C5 -100.3(16)
C2 N2 C4 C5 74.7(17)
C8 N3 C6 N4 -0.7(11)
Cu1 N3 C6 N4 -171.2(6)
C7 N4 C6 N3 0.7(11)
C9 N4 C6 N3 178.8(8)
C6 N4 C7 C8 -0.3(10)
C9 N4 C7 C8 -178.4(8)
N4 C7 C8 N3 -0.1(10)
C6 N3 C8 C7 0.5(11)
Cu1 N3 C8 C7 170.7(6)
C6 N4 C9 C10 83.2(14)
C7 N4 C9 C10 -99.0(13)
C13 N5 C11 N6 -0.7(12)
Cu1 N5 C11 N6 -173.1(7)
C12 N6 C11 N5 1.4(13)
C14 N6 C11 N5 178.2(10)
C11 N6 C12 C13 -1.4(12)
C14 N6 C12 C13 -178.3(10)
N6 C12 C13 N5 1.0(12)
C11 N5 C13 C12 -0.2(12)
Cu1 N5 C13 C12 172.6(7)
C11 N6 C14 C15 -74(2)
C12 N6 C14 C15 102.6(18)
C18 N7 C16 N8 -0.7(11)
Cu1 N7 C16 N8 174.9(6)
C17 N8 C16 N7 0.3(11)
C19 N8 C16 N7 -177.5(8)
C16 N8 C17 C18 0.2(11)
C19 N8 C17 C18 178.2(9)
C16 N7 C18 C17 0.9(11)
Cu1 N7 C18 C17 -174.8(6)
N8 C17 C18 N7 -0.7(11)
C16 N8 C19 C20 105.1(12)
C17 N8 C19 C20 -72.4(13)
